data_7052416
loop_
_publ_author_name
'Cole, Marcus L.'
'Junk, Peter C.'

_publ_section_title
;
 N,N?-Bis(2,6-diisopropylphenyl)formamidinate complexes of the heavy
 alkaline earths
;
_journal_issue 1
_journal_name_full 'New Journal of Chemistry'
_journal_page_first 135
_journal_paper_doi 10.1039/b411494a
_journal_volume 29
_journal_year 2005
_chemical_formula_moiety 'C54 H78 Ca N4 O'
_chemical_formula_sum 'C54 H78 Ca N4 O'
_chemical_formula_weight 839.28
_chemical_melting_point 535
_chemical_name_common '[Ca(DippForm)2(THF)]'
_space_group_IT_number 2
_symmetry_cell_setting triclinic
_symmetry_Int_Tables_number 2
_symmetry_space_group_name_Hall '-P 1'
_symmetry_space_group_name_H-M 'P -1'
_atom_sites_solution_hydrogens geom
_atom_sites_solution_primary direct
_atom_sites_solution_secondary difmap
_audit_creation_method SHELXL-97
_cell_angle_alpha 93.49(3)
_cell_angle_beta 97.46(3)
_cell_angle_gamma 109.51(3)
_cell_formula_units_Z 2
_cell_length_a 11.174(2)
_cell_length_b 14.010(3)
_cell_length_c 17.346(4)
_cell_measurement_temperature 123(2)
_cell_volume 2522.1(11)
_computing_cell_refinement DENZO-SMN
_computing_data_collection 'Nonius Collect'
_computing_data_reduction X-Seed
_computing_molecular_graphics 'X-Seed / POV-Ray'
_computing_publication_material 'Microsoft Office 2000'
_computing_structure_refinement 'SHELXL-97 (Sheldrick, 1997)'
_computing_structure_solution 'SHELXS-97 (Sheldrick, 1990)'
_diffrn_ambient_temperature 123(2)
_diffrn_measured_fraction_theta_full 0.970
_diffrn_measured_fraction_theta_max 0.970
_diffrn_measurement_device_type 'Nonius Kappa CCD'
_diffrn_measurement_method 'psi and omega scans'
_diffrn_radiation_monochromator graphite
_diffrn_radiation_probe x-ray
_diffrn_radiation_type MoK\a
_diffrn_radiation_wavelength 0.71073
_diffrn_reflns_av_R_equivalents 0.1398
_diffrn_reflns_av_sigmaI/netI 0.3187
_diffrn_reflns_limit_h_max 14
_diffrn_reflns_limit_h_min -14
_diffrn_reflns_limit_k_max 18
_diffrn_reflns_limit_k_min -18
_diffrn_reflns_limit_l_max 22
_diffrn_reflns_limit_l_min -22
_diffrn_reflns_number 28677
_diffrn_reflns_theta_full 27.90
_diffrn_reflns_theta_max 27.90
_diffrn_reflns_theta_min 1.19
_diffrn_source 'fine-focus sealed tube'
_exptl_absorpt_coefficient_mu 0.164
_exptl_absorpt_correction_T_max 0.9679
_exptl_absorpt_correction_T_min 0.9679
_exptl_absorpt_correction_type empirical
_exptl_absorpt_process_details 'performed as part of the DENZO-SMN program'
_exptl_crystal_colour colourless
_exptl_crystal_density_diffrn 1.105
_exptl_crystal_density_method 'not measured'
_exptl_crystal_description 'rectangular block'
_exptl_crystal_F_000 916
_exptl_crystal_size_max 0.20
_exptl_crystal_size_mid 0.20
_exptl_crystal_size_min 0.20
_refine_diff_density_max 0.390
_refine_diff_density_min -0.404
_refine_diff_density_rms 0.065
_refine_ls_extinction_method none
_refine_ls_goodness_of_fit_ref 0.947
_refine_ls_hydrogen_treatment mixed
_refine_ls_matrix_type full
_refine_ls_number_parameters 648
_refine_ls_number_reflns 11710
_refine_ls_number_restraints 0
_refine_ls_restrained_S_all 0.947
_refine_ls_R_factor_all 0.2771
_refine_ls_R_factor_gt 0.0820
_refine_ls_shift/su_max 0.001
_refine_ls_shift/su_mean 0.000
_refine_ls_structure_factor_coef Fsqd
_refine_ls_weighting_details 'calc w=1/[\s^2^(Fo^2^)+(0.0709P)^2^+0.0000P] where P=(Fo^2^+2Fc^2^)/3'
_refine_ls_weighting_scheme calc
_refine_ls_wR_factor_gt 0.1437
_refine_ls_wR_factor_ref 0.2012
_reflns_number_gt 4050
_reflns_number_total 11710
_reflns_threshold_expression >2sigma(I)
_cod_data_source_file b411494a.txt
_cod_data_source_block Compound1
_cod_original_cell_volume 2522.0(9)
_cod_original_sg_symbol_H-M P-1
_cod_database_code 7052416

loop_
_symmetry_equiv_pos_as_xyz
'x, y, z'
'-x, -y, -z'

loop_
_atom_site_label
_atom_site_type_symbol
_atom_site_fract_x
_atom_site_fract_y
_atom_site_fract_z
_atom_site_U_iso_or_equiv
_atom_site_adp_type
_atom_site_occupancy
_atom_site_symmetry_multiplicity
_atom_site_calc_flag
_atom_site_refinement_flags
_atom_site_disorder_assembly
_atom_site_disorder_group
Ca1 Ca 0.54067(8) 0.72887(6) 0.73089(4) 0.0265(2) Uani 1 1 d . G .
O1 O 0.6482(3) 0.6359(2) 0.67173(15) 0.0518(9) Uani 1 1 d . . .
N1 N 0.6329(3) 0.9040(2) 0.71769(16) 0.0251(7) Uani 1 1 d . . .
N2 N 0.4891(3) 0.8019(2) 0.61466(15) 0.0254(8) Uani 1 1 d . . .
N3 N 0.3682(3) 0.6349(2) 0.79325(16) 0.0245(7) Uani 1 1 d . . .
N4 N 0.5755(3) 0.6656(2) 0.85349(16) 0.0255(7) Uani 1 1 d . . .
C1 C 0.7038(4) 1.0039(3) 0.7551(2) 0.0275(9) Uani 1 1 d . A .
C2 C 0.6461(4) 1.0535(3) 0.8028(3) 0.0468(12) Uani 1 1 d . . .
C3 C 0.7175(4) 1.1483(4) 0.8417(3) 0.0555(14) Uani 1 1 d . A .
H3 H 0.6769 1.1832 0.8722 0.067 Uiso 1 1 calc R . .
C4 C 0.8456(4) 1.1937(3) 0.8377(2) 0.0409(11) Uani 1 1 d . . .
H4 H 0.8939 1.2581 0.8663 0.049 Uiso 1 1 calc R A .
C5 C 0.9032(4) 1.1440(3) 0.7914(2) 0.0349(10) Uani 1 1 d . A .
H5 H 0.9916 1.1755 0.7878 0.042 Uiso 1 1 calc R . .
C6 C 0.8350(4) 1.0492(3) 0.7501(2) 0.0287(9) Uani 1 1 d . . .
C7A C 0.5076(16) 0.9946(11) 0.8264(10) 0.032(4) Uani 0.54(2) 1 d P A 1
H7A H 0.4853 0.9212 0.8067 0.038 Uiso 0.54(2) 1 calc PR A 1
C7B C 0.505(2) 1.0189(15) 0.7951(11) 0.038(5) Uani 0.46(2) 1 d P A 2
H7B H 0.4662 0.9704 0.7465 0.046 Uiso 0.46(2) 1 calc PR A 2
C8A C 0.4985(13) 0.9974(13) 0.9126(9) 0.056(4) Uani 0.54(2) 1 d P A 1
H8A1 H 0.5265 1.0684 0.9358 0.084 Uiso 0.54(2) 1 calc PR A 1
H8A2 H 0.5538 0.9634 0.9384 0.084 Uiso 0.54(2) 1 calc PR A 1
H8A3 H 0.4092 0.9622 0.9193 0.084 Uiso 0.54(2) 1 calc PR A 1
C8B C 0.4855(15) 0.9589(15) 0.8669(14) 0.051(6) Uani 0.46(2) 1 d P A 2
H8B1 H 0.5215 0.9042 0.8623 0.077 Uiso 0.46(2) 1 calc PR A 2
H8B2 H 0.3935 0.9293 0.8694 0.077 Uiso 0.46(2) 1 calc PR A 2
H8B3 H 0.5295 1.0049 0.9146 0.077 Uiso 0.46(2) 1 calc PR A 2
C9A C 0.4127(13) 1.0308(16) 0.7794(8) 0.058(4) Uani 0.54(2) 1 d P A 1
H9A1 H 0.3263 0.9950 0.7909 0.088 Uiso 0.54(2) 1 calc PR A 1
H9A2 H 0.4142 1.0169 0.7236 0.088 Uiso 0.54(2) 1 calc PR A 1
H9A3 H 0.4352 1.1043 0.7930 0.088 Uiso 0.54(2) 1 calc PR A 1
C9B C 0.4350(14) 1.0952(14) 0.7988(9) 0.037(4) Uani 0.46(2) 1 d P A 2
H9B1 H 0.4792 1.1482 0.8425 0.055 Uiso 0.46(2) 1 calc PR A 2
H9B2 H 0.3463 1.0601 0.8066 0.055 Uiso 0.46(2) 1 calc PR A 2
H9B3 H 0.4347 1.1263 0.7498 0.055 Uiso 0.46(2) 1 calc PR A 2
C10 C 0.9010(4) 0.9981(4) 0.6989(3) 0.0521(13) Uani 1 1 d . A .
H10 H 0.8420 0.9265 0.6816 0.063 Uiso 1 1 calc R . .
C11 C 1.0276(5) 0.9941(4) 0.7417(3) 0.0767(17) Uani 1 1 d . . .
H11A H 1.0900 1.0634 0.7546 0.115 Uiso 1 1 calc R A .
H11B H 1.0616 0.9540 0.7079 0.115 Uiso 1 1 calc R . .
H11C H 1.0124 0.9621 0.7899 0.115 Uiso 1 1 calc R . .
C12 C 0.9277(5) 1.0526(5) 0.6258(3) 0.091(2) Uani 1 1 d . . .
H12A H 0.8479 1.0582 0.5991 0.137 Uiso 1 1 calc R A .
H12B H 0.9606 1.0136 0.5905 0.137 Uiso 1 1 calc R . .
H12C H 0.9918 1.1209 0.6411 0.137 Uiso 1 1 calc R . .
C13 C 0.4215(4) 0.7931(3) 0.5371(2) 0.0348(11) Uani 1 1 d . G .
C14 C 0.2865(5) 0.7450(3) 0.5246(3) 0.0477(12) Uani 1 1 d . . .
C15 C 0.2199(6) 0.7350(4) 0.4501(3) 0.0778(19) Uani 1 1 d . G .
H15 H 0.1291 0.7021 0.4412 0.093 Uiso 1 1 calc R . .
C16 C 0.2798(8) 0.7706(4) 0.3890(3) 0.092(3) Uani 1 1 d . . .
H16 H 0.2314 0.7649 0.3387 0.110 Uiso 1 1 calc R G .
C17 C 0.4132(7) 0.8155(4) 0.4013(3) 0.0706(18) Uani 1 1 d . G .
H17 H 0.4552 0.8389 0.3582 0.085 Uiso 1 1 calc R . .
C18 C 0.4879(5) 0.8272(3) 0.4754(2) 0.0463(13) Uani 1 1 d . . .
C19 C 0.2173(4) 0.7077(4) 0.5910(3) 0.0605(14) Uani 1 1 d . G .
H19 H 0.2758 0.6843 0.6278 0.073 Uiso 1 1 calc R . .
C20 C 0.0918(5) 0.6174(4) 0.5671(4) 0.112(2) Uani 1 1 d . . .
H20A H 0.0291 0.6393 0.5349 0.168 Uiso 1 1 calc R G .
H20B H 0.0576 0.5922 0.6141 0.168 Uiso 1 1 calc R . .
H20C H 0.1084 0.5629 0.5370 0.168 Uiso 1 1 calc R . .
C21 C 0.1935(5) 0.7950(4) 0.6360(3) 0.0751(16) Uani 1 1 d . . .
H21A H 0.2755 0.8502 0.6541 0.113 Uiso 1 1 calc R G .
H21B H 0.1527 0.7705 0.6811 0.113 Uiso 1 1 calc R . .
H21C H 0.1368 0.8203 0.6016 0.113 Uiso 1 1 calc R . .
C22 C 0.6329(5) 0.8700(4) 0.4850(2) 0.0543(14) Uani 1 1 d . C .
H22 H 0.6744 0.8696 0.5396 0.065 Uiso 1 1 calc R B 1
C23A C 0.6626(8) 0.7956(6) 0.4239(4) 0.058(3) Uani 0.564(8) 1 d P C 1
H23A H 0.6252 0.8019 0.3710 0.086 Uiso 0.564(8) 1 calc PR C 1
H23B H 0.6250 0.7252 0.4358 0.086 Uiso 0.564(8) 1 calc PR C 1
H23C H 0.7558 0.8137 0.4273 0.086 Uiso 0.564(8) 1 calc PR C 1
C23B C 0.7125(10) 0.7945(7) 0.5059(6) 0.047(3) Uani 0.436(8) 1 d P C 2
H23D H 0.7015 0.7465 0.4598 0.070 Uiso 0.436(8) 1 calc PR C 2
H23E H 0.6801 0.7567 0.5490 0.070 Uiso 0.436(8) 1 calc PR C 2
H23F H 0.8040 0.8347 0.5215 0.070 Uiso 0.436(8) 1 calc PR C 2
C24A C 0.6655(8) 0.9743(6) 0.4611(5) 0.049(3) Uani 0.564(8) 1 d P C 1
H24A H 0.6273 0.9708 0.4064 0.074 Uiso 0.564(8) 1 calc PR C 1
H24B H 0.7591 1.0063 0.4669 0.074 Uiso 0.564(8) 1 calc PR C 1
H24C H 0.6315 1.0148 0.4944 0.074 Uiso 0.564(8) 1 calc PR C 1
C24B C 0.7170(12) 0.9413(9) 0.4294(6) 0.051(3) Uani 0.436(8) 1 d P C 2
H24D H 0.6817 0.9948 0.4169 0.077 Uiso 0.436(8) 1 calc PR C 2
H24E H 0.7150 0.9004 0.3810 0.077 Uiso 0.436(8) 1 calc PR C 2
H24F H 0.8060 0.9725 0.4562 0.077 Uiso 0.436(8) 1 calc PR C 2
C25 C 0.5620(3) 0.8931(3) 0.6487(2) 0.0232(9) Uani 1 1 d . G .
H25 H 0.5636 0.9516 0.6232 0.028 Uiso 1 1 calc R . .
C26 C 0.2353(4) 0.5749(3) 0.7885(2) 0.0339(10) Uani 1 1 d . G .
C27 C 0.1900(5) 0.4759(3) 0.7474(2) 0.0493(13) Uani 1 1 d . . .
C28 C 0.0635(6) 0.4182(4) 0.7413(3) 0.0825(19) Uani 1 1 d . G .
H28 H 0.0325 0.3524 0.7128 0.099 Uiso 1 1 calc R . .
C29 C -0.0207(6) 0.4534(5) 0.7757(4) 0.095(2) Uani 1 1 d . . .
H29 H -0.1079 0.4107 0.7727 0.114 Uiso 1 1 calc R G .
C30 C 0.0224(5) 0.5523(5) 0.8152(3) 0.0698(17) Uani 1 1 d . G .
H30 H -0.0365 0.5763 0.8380 0.084 Uiso 1 1 calc R . .
C31 C 0.1516(4) 0.6165(3) 0.8217(2) 0.0427(12) Uani 1 1 d . . .
C32 C 0.2757(5) 0.4327(3) 0.7088(3) 0.0577(14) Uani 1 1 d . E .
H32 H 0.3684 0.4745 0.7265 0.069 Uiso 1 1 calc R D 1
C33A C 0.238(3) 0.4320(14) 0.6222(8) 0.072(5) Uani 0.67(3) 1 d P E 1
H33A H 0.1496 0.3844 0.6055 0.108 Uiso 0.67(3) 1 calc PR E 1
H33B H 0.2965 0.4106 0.5940 0.108 Uiso 0.67(3) 1 calc PR E 1
H33C H 0.2421 0.5007 0.6108 0.108 Uiso 0.67(3) 1 calc PR E 1
C33B C 0.303(3) 0.465(2) 0.6237(18) 0.048(6) Uani 0.33(3) 1 d P E 2
H33D H 0.3397 0.5393 0.6264 0.071 Uiso 0.33(3) 1 calc PR E 2
H33E H 0.2227 0.4398 0.5865 0.071 Uiso 0.33(3) 1 calc PR E 2
H33F H 0.3645 0.4351 0.6062 0.071 Uiso 0.33(3) 1 calc PR E 2
C34A C 0.2441(19) 0.3250(9) 0.7342(10) 0.058(4) Uani 0.67(3) 1 d P E 1
H34A H 0.2420 0.3281 0.7906 0.087 Uiso 0.67(3) 1 calc PR E 1
H34B H 0.3101 0.2972 0.7223 0.087 Uiso 0.67(3) 1 calc PR E 1
H34C H 0.1600 0.2811 0.7059 0.087 Uiso 0.67(3) 1 calc PR E 1
C34B C 0.279(2) 0.3226(18) 0.7027(18) 0.037(5) Uani 0.33(3) 1 d P E 2
H34D H 0.2637 0.2941 0.7522 0.056 Uiso 0.33(3) 1 calc PR E 2
H34E H 0.3632 0.3239 0.6916 0.056 Uiso 0.33(3) 1 calc PR E 2
H34F H 0.2118 0.2803 0.6603 0.056 Uiso 0.33(3) 1 calc PR E 2
C35 C 0.2021(4) 0.7253(3) 0.8626(2) 0.0435(12) Uani 1 1 d . G .
H35 H 0.2756 0.7659 0.8375 0.052 Uiso 1 1 calc R . .
C36 C 0.1006(5) 0.7766(4) 0.8544(3) 0.0732(17) Uani 1 1 d . . .
H36A H 0.0321 0.7432 0.8840 0.110 Uiso 1 1 calc R G .
H36B H 0.0641 0.7707 0.7990 0.110 Uiso 1 1 calc R . .
H36C H 0.1405 0.8487 0.8748 0.110 Uiso 1 1 calc R . .
C37 C 0.2524(5) 0.7282(4) 0.9492(2) 0.0602(14) Uani 1 1 d . . .
H37A H 0.1827 0.6871 0.9749 0.090 Uiso 1 1 calc R G .
H37B H 0.2842 0.7988 0.9738 0.090 Uiso 1 1 calc R . .
H37C H 0.3226 0.7007 0.9544 0.090 Uiso 1 1 calc R . .
C38 C 0.6616(3) 0.6447(3) 0.9126(2) 0.0244(9) Uani 1 1 d . G .
C39 C 0.7504(4) 0.7280(3) 0.9633(2) 0.0302(10) Uani 1 1 d . . .
C40 C 0.8393(4) 0.7112(3) 1.0191(2) 0.0440(11) Uani 1 1 d . G .
H40 H 0.8997 0.7673 1.0528 0.053 Uiso 1 1 calc R . .
C41 C 0.8416(4) 0.6144(4) 1.0266(3) 0.0562(13) Uani 1 1 d . . .
H41 H 0.9019 0.6038 1.0661 0.067 Uiso 1 1 calc R G .
C42 C 0.7562(4) 0.5332(3) 0.9768(3) 0.0460(12) Uani 1 1 d . G .
H42 H 0.7591 0.4668 0.9820 0.055 Uiso 1 1 calc R . .
C43 C 0.6654(4) 0.5457(3) 0.9188(2) 0.0301(10) Uani 1 1 d . . .
C44 C 0.7499(4) 0.8352(3) 0.9562(2) 0.0354(10) Uani 1 1 d . G .
H44 H 0.6628 0.8292 0.9289 0.042 Uiso 1 1 calc R . .
C45 C 0.8451(5) 0.8897(4) 0.9075(3) 0.0708(16) Uani 1 1 d . . .
H45A H 0.9320 0.8994 0.9338 0.106 Uiso 1 1 calc R G .
H45B H 0.8373 0.9562 0.8999 0.106 Uiso 1 1 calc R . .
H45C H 0.8288 0.8495 0.8565 0.106 Uiso 1 1 calc R . .
C46 C 0.7725(5) 0.8981(4) 1.0361(3) 0.0769(17) Uani 1 1 d . . .
H46A H 0.8614 0.9131 1.0615 0.115 Uiso 1 1 calc R G .
H46B H 0.7134 0.8591 1.0692 0.115 Uiso 1 1 calc R . .
H46C H 0.7572 0.9620 1.0285 0.115 Uiso 1 1 calc R . .
C47 C 0.5754(4) 0.4519(3) 0.8661(2) 0.0370(11) Uani 1 1 d . G .
H47 H 0.5234 0.4748 0.8248 0.044 Uiso 1 1 calc R . .
C48 C 0.6487(5) 0.3954(4) 0.8257(3) 0.0847(19) Uani 1 1 d . . .
H48A H 0.6988 0.3705 0.8650 0.127 Uiso 1 1 calc R G .
H48B H 0.7069 0.4416 0.7957 0.127 Uiso 1 1 calc R . .
H48C H 0.5878 0.3375 0.7902 0.127 Uiso 1 1 calc R . .
C49 C 0.4832(4) 0.3786(3) 0.9104(2) 0.0423(11) Uani 1 1 d . . .
H49A H 0.4284 0.3187 0.8746 0.063 Uiso 1 1 calc R G .
H49B H 0.4295 0.4126 0.9324 0.063 Uiso 1 1 calc R . .
H49C H 0.5322 0.3574 0.9528 0.063 Uiso 1 1 calc R . .
C50 C 0.4510(4) 0.6197(3) 0.8496(2) 0.0270(9) Uani 1 1 d . G .
H50 H 0.4196 0.5752 0.8873 0.032 Uiso 1 1 calc R . .
C51 C 0.7554(6) 0.6201(6) 0.7036(3) 0.131(3) Uani 1 1 d . G .
H51A H 0.7590 0.6132 0.7602 0.157 Uiso 1 1 calc R F 1
H51B H 0.8350 0.6728 0.6940 0.157 Uiso 1 1 calc R F 1
C52A C 0.7211(16) 0.5034(11) 0.6468(7) 0.073(5) Uani 0.515(12) 1 d P G 1
H52A H 0.7994 0.4853 0.6459 0.088 Uiso 0.515(12) 1 calc PR G 1
H52B H 0.6551 0.4477 0.6663 0.088 Uiso 0.515(12) 1 calc PR G 1
C52B C 0.8175(18) 0.600(2) 0.6423(8) 0.128(10) Uani 0.485(12) 1 d P G 2
H52C H 0.8793 0.5652 0.6588 0.153 Uiso 0.485(12) 1 calc PR G 2
H52D H 0.8605 0.6615 0.6179 0.153 Uiso 0.485(12) 1 calc PR G 2
C53 C 0.6820(11) 0.5202(7) 0.5843(6) 0.177(4) Uani 1 1 d . . .
H53A H 0.6047 0.4614 0.5611 0.212 Uiso 1 1 calc R G 1
H53B H 0.7481 0.5259 0.5503 0.212 Uiso 1 1 calc R G 1
C54A C 0.6454(14) 0.6221(11) 0.5845(5) 0.069(5) Uani 0.515(12) 1 d P G 1
H54A H 0.7108 0.6793 0.5660 0.083 Uiso 0.515(12) 1 calc PR G 1
H54B H 0.5592 0.6105 0.5544 0.083 Uiso 0.515(12) 1 calc PR G 1
C54B C 0.5946(13) 0.5408(13) 0.6158(8) 0.085(6) Uani 0.485(12) 1 d P G 2
H54C H 0.5502 0.4832 0.6439 0.102 Uiso 0.485(12) 1 calc PR G 2
H54D H 0.5302 0.5488 0.5742 0.102 Uiso 0.485(12) 1 calc PR G 2

loop_
_atom_site_aniso_label
_atom_site_aniso_U_11
_atom_site_aniso_U_22
_atom_site_aniso_U_33
_atom_site_aniso_U_23
_atom_site_aniso_U_13
_atom_site_aniso_U_12
Ca1 0.0303(5) 0.0226(5) 0.0271(5) 0.0069(3) 0.0053(4) 0.0089(4)
O1 0.059(2) 0.070(2) 0.0392(18) -0.0045(16) 0.0021(16) 0.043(2)
N1 0.0242(19) 0.0181(19) 0.0262(18) -0.0021(14) -0.0035(15) 0.0021(16)
N2 0.032(2) 0.0194(19) 0.0214(18) -0.0008(14) -0.0045(15) 0.0075(17)
N3 0.0209(19) 0.0228(19) 0.0245(18) 0.0060(14) -0.0034(15) 0.0025(16)
N4 0.0181(19) 0.0274(19) 0.0238(18) 0.0035(14) -0.0004(15) -0.0001(17)
C1 0.030(3) 0.023(2) 0.026(2) -0.0011(18) -0.0027(19) 0.008(2)
C2 0.026(3) 0.036(3) 0.068(3) -0.024(2) 0.002(2) 0.005(2)
C3 0.039(3) 0.047(3) 0.073(3) -0.032(3) -0.003(3) 0.016(3)
C4 0.043(3) 0.025(3) 0.044(3) -0.005(2) -0.013(2) 0.005(2)
C5 0.026(2) 0.026(3) 0.039(2) 0.006(2) -0.006(2) -0.004(2)
C6 0.027(3) 0.021(2) 0.033(2) 0.0073(19) 0.0015(19) 0.002(2)
C7A 0.041(7) 0.021(9) 0.026(12) -0.011(7) 0.008(9) 0.003(7)
C7B 0.051(10) 0.047(10) 0.015(9) 0.004(7) 0.006(9) 0.013(8)
C8A 0.050(8) 0.063(9) 0.055(10) 0.010(7) 0.011(6) 0.017(7)
C8B 0.029(8) 0.027(10) 0.09(2) 0.020(10) 0.010(10) 0.004(7)
C9A 0.029(7) 0.067(12) 0.063(8) 0.002(8) -0.006(6) 0.001(8)
C9B 0.022(7) 0.047(10) 0.044(7) 0.016(6) 0.007(5) 0.012(7)
C10 0.036(3) 0.046(3) 0.067(3) -0.015(3) 0.016(3) 0.006(3)
C11 0.071(4) 0.086(4) 0.096(4) 0.017(3) 0.030(3) 0.050(4)
C12 0.065(4) 0.155(6) 0.047(3) -0.002(4) 0.019(3) 0.029(4)
C13 0.055(3) 0.024(2) 0.028(3) -0.0037(19) -0.010(2) 0.024(2)
C14 0.054(3) 0.026(3) 0.050(3) -0.003(2) -0.027(3) 0.010(3)
C15 0.099(5) 0.045(4) 0.068(4) -0.011(3) -0.053(4) 0.024(3)
C16 0.154(7) 0.048(4) 0.054(4) -0.021(3) -0.070(5) 0.046(5)
C17 0.154(6) 0.048(4) 0.020(3) -0.002(2) -0.007(3) 0.058(4)
C18 0.089(4) 0.034(3) 0.024(3) 0.001(2) -0.002(3) 0.036(3)
C19 0.039(3) 0.038(3) 0.085(4) 0.015(3) -0.024(3) 0.000(3)
C20 0.051(4) 0.048(4) 0.201(7) 0.018(4) -0.041(4) -0.008(3)
C21 0.069(4) 0.067(4) 0.078(4) 0.027(3) 0.012(3) 0.004(3)
C22 0.096(4) 0.058(3) 0.035(3) 0.022(2) 0.028(3) 0.052(4)
C23A 0.076(7) 0.068(7) 0.042(6) 0.003(4) 0.014(5) 0.041(6)
C23B 0.058(7) 0.041(7) 0.040(7) -0.002(5) 0.002(6) 0.019(6)
C24A 0.041(6) 0.040(6) 0.061(7) 0.019(5) 0.009(5) 0.005(5)
C24B 0.056(9) 0.054(8) 0.036(7) 0.009(6) -0.005(6) 0.014(7)
C25 0.028(2) 0.019(2) 0.022(2) 0.0042(17) 0.0055(19) 0.007(2)
C26 0.021(2) 0.038(3) 0.032(2) 0.020(2) -0.005(2) -0.004(2)
C27 0.040(3) 0.033(3) 0.046(3) 0.013(2) -0.025(2) -0.016(3)
C28 0.055(4) 0.060(4) 0.096(5) 0.032(3) -0.035(4) -0.016(4)
C29 0.036(4) 0.078(5) 0.126(6) 0.074(4) -0.034(4) -0.033(4)
C30 0.024(3) 0.095(5) 0.094(4) 0.068(4) 0.011(3) 0.015(3)
C31 0.025(3) 0.055(3) 0.050(3) 0.034(2) 0.003(2) 0.013(3)
C32 0.082(4) 0.025(3) 0.051(3) -0.006(2) -0.014(3) 0.010(3)
C33A 0.117(14) 0.045(9) 0.057(6) 0.007(6) 0.001(10) 0.037(9)
C33B 0.031(13) 0.029(13) 0.066(12) -0.017(10) 0.004(11) -0.007(10)
C34A 0.068(9) 0.043(6) 0.055(8) 0.015(6) -0.009(7) 0.014(6)
C34B 0.050(12) 0.038(10) 0.030(12) 0.010(9) 0.027(9) 0.015(9)
C35 0.037(3) 0.050(3) 0.055(3) 0.026(2) 0.016(2) 0.024(3)
C36 0.082(4) 0.113(5) 0.057(3) 0.016(3) 0.013(3) 0.074(4)
C37 0.057(3) 0.052(3) 0.061(3) 0.013(3) -0.008(3) 0.011(3)
C38 0.015(2) 0.032(3) 0.024(2) 0.0084(19) 0.0046(18) 0.004(2)
C39 0.022(2) 0.038(3) 0.029(2) 0.008(2) -0.0004(19) 0.010(2)
C40 0.032(3) 0.038(3) 0.047(3) 0.004(2) -0.015(2) 0.000(2)
C41 0.029(3) 0.057(4) 0.073(4) 0.028(3) -0.013(3) 0.008(3)
C42 0.032(3) 0.039(3) 0.066(3) 0.019(3) 0.000(3) 0.011(3)
C43 0.024(2) 0.031(3) 0.034(2) 0.011(2) 0.010(2) 0.003(2)
C44 0.022(2) 0.036(3) 0.039(3) -0.004(2) -0.008(2) 0.004(2)
C45 0.086(4) 0.052(3) 0.089(4) 0.031(3) 0.034(3) 0.031(3)
C46 0.106(5) 0.053(4) 0.068(4) -0.006(3) 0.025(3) 0.020(4)
C47 0.041(3) 0.031(3) 0.040(3) 0.011(2) 0.014(2) 0.010(2)
C48 0.082(4) 0.043(3) 0.123(5) -0.014(3) 0.069(4) -0.002(3)
C49 0.039(3) 0.036(3) 0.044(3) 0.010(2) 0.006(2) 0.002(2)
C50 0.029(3) 0.026(2) 0.023(2) 0.0057(17) 0.0044(19) 0.004(2)
C51 0.092(5) 0.291(11) 0.067(4) 0.032(5) 0.013(4) 0.138(7)
C52A 0.115(12) 0.058(8) 0.054(8) -0.034(6) -0.050(8) 0.069(9)
C52B 0.138(17) 0.24(3) 0.105(12) 0.086(15) 0.073(12) 0.17(2)
C53 0.211(12) 0.135(9) 0.194(11) -0.050(8) 0.082(10) 0.066(9)
C54A 0.114(11) 0.094(11) 0.035(6) 0.030(6) 0.026(6) 0.074(9)
C54B 0.102(11) 0.085(12) 0.061(9) -0.037(9) 0.019(8) 0.028(9)

loop_
_atom_type_symbol
_atom_type_description
_atom_type_scat_dispersion_real
_atom_type_scat_dispersion_imag
_atom_type_scat_source
C C 0.0033 0.0016 'International Tables Vol C Tables 4.2.6.8 and 6.1.1.4'
H H 0.0000 0.0000 'International Tables Vol C Tables 4.2.6.8 and 6.1.1.4'
N N 0.0061 0.0033 'International Tables Vol C Tables 4.2.6.8 and 6.1.1.4'
O O 0.0106 0.0060 'International Tables Vol C Tables 4.2.6.8 and 6.1.1.4'
Ca Ca 0.2262 0.3064 'International Tables Vol C Tables 4.2.6.8 and 6.1.1.4'

loop_
_geom_angle_atom_site_label_1
_geom_angle_atom_site_label_2
_geom_angle_atom_site_label_3
_geom_angle
_geom_angle_site_symmetry_1
_geom_angle_site_symmetry_3
_geom_angle_publ_flag
O1 Ca1 N1 110.82(11) . . ?
O1 Ca1 N3 116.29(11) . . ?
N1 Ca1 N3 132.88(10) . . ?
O1 Ca1 N4 92.06(10) . . ?
N1 Ca1 N4 120.69(11) . . ?
N3 Ca1 N4 57.78(10) . . ?
O1 Ca1 N2 94.90(10) . . ?
N1 Ca1 N2 57.33(10) . . ?
N3 Ca1 N2 117.80(11) . . ?
N4 Ca1 N2 172.98(10) . . ?
O1 Ca1 C50 103.97(11) . . ?
N1 Ca1 C50 134.74(11) . . ?
N3 Ca1 C50 29.17(10) . . ?
N4 Ca1 C50 28.73(10) . . ?
N2 Ca1 C50 146.95(11) . . ?
O1 Ca1 C25 106.25(10) . . ?
N1 Ca1 C25 28.72(10) . . ?
N3 Ca1 C25 129.10(10) . . ?
N4 Ca1 C25 148.47(11) . . ?
N2 Ca1 C25 28.71(9) . . ?
C50 Ca1 C25 149.77(10) . . ?
C51 O1 C54B 97.0(6) . . ?
C51 O1 C54A 105.2(5) . . ?
C54B O1 C54A 50.5(6) . . ?
C51 O1 Ca1 126.9(3) . . ?
C54B O1 Ca1 129.3(5) . . ?
C54A O1 Ca1 123.4(4) . . ?
C25 N1 C1 119.0(3) . . ?
C25 N1 Ca1 91.8(2) . . ?
C1 N1 Ca1 147.4(2) . . ?
C25 N2 C13 118.6(3) . . ?
C25 N2 Ca1 89.9(2) . . ?
C13 N2 Ca1 151.5(3) . . ?
C50 N3 C26 117.3(3) . . ?
C50 N3 Ca1 90.6(2) . . ?
C26 N3 Ca1 149.4(2) . . ?
C50 N4 C38 119.3(3) . . ?
C50 N4 Ca1 90.4(2) . . ?
C38 N4 Ca1 148.9(2) . . ?
C2 C1 C6 119.6(4) . . ?
C2 C1 N1 119.9(4) . . ?
C6 C1 N1 120.3(3) . . ?
C3 C2 C1 119.4(4) . . ?
C3 C2 C7B 118.8(8) . . ?
C1 C2 C7B 119.8(9) . . ?
C3 C2 C7A 118.3(6) . . ?
C1 C2 C7A 121.3(6) . . ?
C7B C2 C7A 24.2(5) . . ?
C4 C3 C2 121.8(4) . . ?
C3 C4 C5 118.9(4) . . ?
C4 C5 C6 121.5(4) . . ?
C5 C6 C1 118.8(3) . . ?
C5 C6 C10 119.9(4) . . ?
C1 C6 C10 121.3(4) . . ?
C9A C7A C8A 113.7(11) . . ?
C9A C7A C2 106.9(11) . . ?
C8A C7A C2 117.1(11) . . ?
C2 C7B C9B 120.9(14) . . ?
C2 C7B C8B 99.7(14) . . ?
C9B C7B C8B 108.5(15) . . ?
C6 C10 C12 110.8(4) . . ?
C6 C10 C11 112.8(4) . . ?
C12 C10 C11 108.7(4) . . ?
C18 C13 C14 121.3(4) . . ?
C18 C13 N2 120.9(4) . . ?
C14 C13 N2 117.7(4) . . ?
C15 C14 C13 118.6(5) . . ?
C15 C14 C19 120.8(5) . . ?
C13 C14 C19 120.6(4) . . ?
C16 C15 C14 122.1(6) . . ?
C15 C16 C17 119.1(5) . . ?
C16 C17 C18 122.0(5) . . ?
C13 C18 C17 116.8(5) . . ?
C13 C18 C22 122.9(4) . . ?
C17 C18 C22 120.2(5) . . ?
C14 C19 C21 110.3(4) . . ?
C14 C19 C20 114.2(5) . . ?
C21 C19 C20 110.5(4) . . ?
C24A C22 C18 105.9(5) . . ?
C24A C22 C23A 111.6(6) . . ?
C18 C22 C23A 102.1(5) . . ?
C24A C22 C24B 39.2(4) . . ?
C18 C22 C24B 126.8(6) . . ?
C23A C22 C24B 74.3(6) . . ?
C24A C22 C23B 135.2(6) . . ?
C18 C22 C23B 118.4(5) . . ?
C23A C22 C23B 54.2(4) . . ?
C24B C22 C23B 102.4(6) . . ?
N2 C25 N1 120.5(3) . . ?
N2 C25 Ca1 61.40(18) . . ?
N1 C25 Ca1 59.45(19) . . ?
C31 C26 C27 121.7(4) . . ?
C31 C26 N3 120.0(4) . . ?
C27 C26 N3 118.3(4) . . ?
C28 C27 C26 119.2(5) . . ?
C28 C27 C32 118.4(5) . . ?
C26 C27 C32 122.4(4) . . ?
C27 C28 C29 121.3(6) . . ?
C28 C29 C30 120.0(6) . . ?
C29 C30 C31 121.1(5) . . ?
C30 C31 C26 116.5(5) . . ?
C30 C31 C35 122.9(4) . . ?
C26 C31 C35 120.6(4) . . ?
C27 C32 C33A 105.8(8) . . ?
C27 C32 C34A 104.2(10) . . ?
C33A C32 C34A 112.8(7) . . ?
C27 C32 C34B 130.0(10) . . ?
C33A C32 C34B 94.9(11) . . ?
C34A C32 C34B 26.8(5) . . ?
C27 C32 C33B 117.3(11) . . ?
C33A C32 C33B 26.5(7) . . ?
C34A C32 C33B 126.3(11) . . ?
C34B C32 C33B 101.5(14) . . ?
C37 C35 C31 111.3(3) . . ?
C37 C35 C36 109.4(3) . . ?
C31 C35 C36 112.5(4) . . ?
C43 C38 C39 119.8(3) . . ?
C43 C38 N4 122.4(3) . . ?
C39 C38 N4 117.7(3) . . ?
C40 C39 C38 119.4(3) . . ?
C40 C39 C44 120.0(4) . . ?
C38 C39 C44 120.6(3) . . ?
C41 C40 C39 121.1(4) . . ?
C42 C41 C40 119.7(4) . . ?
C41 C42 C43 121.7(4) . . ?
C42 C43 C38 118.3(4) . . ?
C42 C43 C47 118.2(4) . . ?
C38 C43 C47 123.5(3) . . ?
C45 C44 C39 111.2(3) . . ?
C45 C44 C46 110.2(4) . . ?
C39 C44 C46 113.0(3) . . ?
C49 C47 C48 108.9(3) . . ?
C49 C47 C43 112.1(3) . . ?
C48 C47 C43 111.8(4) . . ?
N4 C50 N3 120.7(3) . . ?
N4 C50 Ca1 60.87(19) . . ?
N3 C50 Ca1 60.23(19) . . ?
O1 C51 C52B 108.0(6) . . ?
O1 C51 C52A 95.0(5) . . ?
C52B C51 C52A 52.5(9) . . ?
C53 C52A C51 102.2(9) . . ?
C51 C52B C53 95.8(11) . . ?
C52A C53 C54B 87.2(12) . . ?
C52A C53 C54A 114.5(9) . . ?
C54B C53 C54A 51.0(8) . . ?
C52A C53 C52B 56.3(10) . . ?
C54B C53 C52B 101.2(8) . . ?
C54A C53 C52B 82.2(8) . . ?
O1 C54A C53 95.3(7) . . ?
C53 C54B O1 112.3(11) . . ?

loop_
_geom_bond_atom_site_label_1
_geom_bond_atom_site_label_2
_geom_bond_distance
_geom_bond_site_symmetry_2
_geom_bond_publ_flag
Ca1 O1 2.323(3) . ?
Ca1 N1 2.361(3) . ?
Ca1 N3 2.374(3) . ?
Ca1 N4 2.389(3) . ?
Ca1 N2 2.406(3) . ?
Ca1 C50 2.735(4) . ?
Ca1 C25 2.740(4) . ?
O1 C51 1.346(5) . ?
O1 C54B 1.494(11) . ?
O1 C54A 1.509(9) . ?
N1 C25 1.317(4) . ?
N1 C1 1.422(4) . ?
N2 C25 1.316(4) . ?
N2 C13 1.432(4) . ?
N3 C50 1.333(4) . ?
N3 C26 1.431(5) . ?
N4 C50 1.315(4) . ?
N4 C38 1.425(4) . ?
C1 C2 1.397(5) . ?
C1 C6 1.406(5) . ?
C2 C3 1.378(6) . ?
C2 C7B 1.48(2) . ?
C2 C7A 1.612(17) . ?
C3 C4 1.371(6) . ?
C4 C5 1.382(5) . ?
C5 C6 1.386(5) . ?
C6 C10 1.515(5) . ?
C7A C9A 1.493(18) . ?
C7A C8A 1.510(16) . ?
C7B C9B 1.52(2) . ?
C7B C8B 1.543(17) . ?
C10 C12 1.530(6) . ?
C10 C11 1.530(6) . ?
C13 C18 1.397(6) . ?
C13 C14 1.413(6) . ?
C14 C15 1.378(6) . ?
C14 C19 1.495(6) . ?
C15 C16 1.359(8) . ?
C16 C17 1.392(8) . ?
C17 C18 1.408(6) . ?
C18 C22 1.511(6) . ?
C19 C21 1.526(6) . ?
C19 C20 1.530(6) . ?
C22 C24A 1.483(9) . ?
C22 C23A 1.582(7) . ?
C22 C24B 1.593(12) . ?
C22 C23B 1.623(9) . ?
C26 C31 1.416(5) . ?
C26 C27 1.416(6) . ?
C27 C28 1.360(7) . ?
C27 C32 1.497(6) . ?
C28 C29 1.381(8) . ?
C29 C30 1.405(8) . ?
C30 C31 1.409(6) . ?
C31 C35 1.528(6) . ?
C32 C33A 1.506(14) . ?
C32 C34A 1.535(12) . ?
C32 C34B 1.55(2) . ?
C32 C33B 1.61(3) . ?
C35 C37 1.527(5) . ?
C35 C36 1.528(5) . ?
C38 C43 1.412(5) . ?
C38 C39 1.412(5) . ?
C39 C40 1.383(5) . ?
C39 C44 1.516(5) . ?
C40 C41 1.380(6) . ?
C41 C42 1.376(6) . ?
C42 C43 1.395(5) . ?
C43 C47 1.519(5) . ?
C44 C45 1.484(6) . ?
C44 C46 1.540(5) . ?
C47 C49 1.517(5) . ?
C47 C48 1.518(5) . ?
C51 C52B 1.407(11) . ?
C51 C52A 1.754(12) . ?
C52A C53 1.181(13) . ?
C52B C53 1.70(2) . ?
C53 C54B 1.282(12) . ?
C53 C54A 1.612(14) . ?
